data_1507218
loop_
_publ_author_name
'Tam, Cheok N.'
'Cowan, John A.'
'Schultz, Arthur J.'
'Young, Jr., Victor G.'
'Trouw, Frans R.'
'Sykes, Andrew G.'

_publ_section_title
;
 Neutron and X-ray Diffraction, Inelastic Neutron Scattering, and
 Solid-State13C NMR Investigations of
 Polymorphicp-Chlorophenylformamide: Absence of Proton Transfer
 along the Intermolecular N--H&#x22EF;O Hydrogen Bond
;
_journal_issue 31
_journal_name_full 'The Journal of Physical Chemistry B'
_journal_page_first 7601
_journal_page_last 7606
_journal_paper_doi 10.1021/jp034271i
_journal_volume 107
_journal_year 2003
_chemical_compound_source 'Prof. A. Sykes - USD'
_chemical_formula_sum 'C7 H6 Cl N O'
_chemical_formula_weight 155.58
_chemical_name_common p-ClC6H4NHCHO
_chemical_name_systematic ?
_space_group_IT_number 19
_symmetry_cell_setting orthorhombic
_symmetry_space_group_name_Hall 'P 2ac 2ab'
_symmetry_space_group_name_H-M 'P 21 21 21'
_atom_sites_solution_hydrogens geom
_atom_sites_solution_primary direct
_atom_sites_solution_secondary difmap
_audit_creation_method SHELXL
_cell_angle_alpha 90.00
_cell_angle_beta 90.00
_cell_angle_gamma 90.00
_cell_formula_units_Z 4
_cell_length_a 6.1356(2)
_cell_length_b 9.5362(3)
_cell_length_c 11.8990(4)
_cell_measurement_temperature 173(2)
_cell_volume 696.21(4)
_computing_structure_refinement 'SHELXL-93 (Sheldrick, 1993)'
_computing_structure_solution 'SHELXS-86 (Sheldrick, 1990)'
_diffrn_ambient_temperature 173(2)
_diffrn_measurement_device 'Siemens CCd area detector'
_diffrn_measurement_method 'phi and omega scans'
_diffrn_radiation_monochromator graphite
_diffrn_radiation_source 'fine-focus sealed tube'
_diffrn_radiation_type MoK\a
_diffrn_radiation_wavelength 0.71073
_diffrn_reflns_av_R_equivalents 0.0345
_diffrn_reflns_av_sigmaI/netI 0.0399
_diffrn_reflns_limit_h_max 7
_diffrn_reflns_limit_h_min -7
_diffrn_reflns_limit_k_max 11
_diffrn_reflns_limit_k_min 0
_diffrn_reflns_limit_l_max 14
_diffrn_reflns_limit_l_min 0
_diffrn_reflns_number 3560
_diffrn_reflns_theta_max 25.05
_diffrn_reflns_theta_min 2.74
_diffrn_standards_decay_% none
_exptl_absorpt_coefficient_mu 0.468
_exptl_absorpt_correction_T_max 1.000
_exptl_absorpt_correction_T_min 0.626
_exptl_absorpt_correction_type 'SADABS (Shedrick,1996)'
_exptl_crystal_colour Colorless
_exptl_crystal_density_diffrn 1.484
_exptl_crystal_description 'Triangular block'
_exptl_crystal_F_000 320
_exptl_crystal_size_max 0.20
_exptl_crystal_size_mid 0.16
_exptl_crystal_size_min 0.14
_refine_diff_density_max 0.948
_refine_diff_density_min -0.378
_refine_diff_density_rms 0.091
_refine_ls_abs_structure_details 'Flack H D (1983), Acta Cryst. A39, 876-881'
_refine_ls_abs_structure_Flack 0.16(18)
_refine_ls_extinction_method none
_refine_ls_goodness_of_fit_all 1.077
_refine_ls_goodness_of_fit_obs 1.094
_refine_ls_matrix_type full
_refine_ls_number_parameters 91
_refine_ls_number_reflns 1235
_refine_ls_number_restraints 0
_refine_ls_restrained_S_all 1.077
_refine_ls_restrained_S_obs 1.094
_refine_ls_R_factor_all 0.0585
_refine_ls_R_factor_obs 0.0531
_refine_ls_shift/esd_max 0.000
_refine_ls_shift/esd_mean 0.000
_refine_ls_structure_factor_coef Fsqd
_refine_ls_weighting_details 'w=1/[\s^2^(Fo^2^)+(0.1172P)^2^+0.0161P] where P=(Fo^2^+2Fc^2^)/3'
_refine_ls_weighting_scheme calc
_refine_ls_wR_factor_all 0.1562
_refine_ls_wR_factor_obs 0.1495
_reflns_number_observed 1103
_reflns_number_total 1235
_reflns_observed_criterion >2sigma(I)
_cod_data_source_file jp034271isi20030131_052151.cif
_cod_data_source_block 97299
_cod_depositor_comments
;
The following automatic conversions were performed:

'_symmetry_cell_setting' value 'Orthorhombic' changed to
'orthorhombic' according to
/home/saulius/struct/CIF-dictionaries/cif_core.dic dictionary named
'cif_core.dic' version 2.4.1 from 2010-06-29.

Automatic conversion script
Id: cif_fix_values 1715 2011-07-08 13:25:40Z adriana 

The following automatic conversions were performed:

'_refine_ls_weighting_scheme' value 'calc
w=1/[\s^2^(Fo^2^)+(0.1172P)^2^+0.0161P] where P=(Fo^2^+2Fc^2^)/3' was
changed to 'calc'. New tag '_refine_ls_weighting_details' was
created. The value of the new tag was set to
'w=1/[\s^2^(Fo^2^)+(0.1172P)^2^+0.0161P] where P=(Fo^2^+2Fc^2^)/3'.

Automatic conversion script
Id: cif_fix_values 3143 2015-03-26 13:38:13Z robertas 
;
_cod_original_sg_symbol_H-M P2(1)2(1)2(1)
_cod_database_code 1507218

loop_
_symmetry_equiv_pos_as_xyz
'x, y, z'
'-x+1/2, -y, z+1/2'
'-x, y+1/2, -z+1/2'
'x+1/2, -y+1/2, -z'

loop_
_atom_site_aniso_label
_atom_site_aniso_U_11
_atom_site_aniso_U_22
_atom_site_aniso_U_33
_atom_site_aniso_U_23
_atom_site_aniso_U_13
_atom_site_aniso_U_12
Cl1 0.0261(5) 0.0255(5) 0.0349(5) 0.0005(4) 0.0037(3) 0.0009(5)
C1 0.024(2) 0.030(2) 0.0214(14) -0.005(2) -0.0031(12) 0.003(2)
C2 0.030(2) 0.021(2) 0.030(2) 0.003(2) 0.002(2) -0.003(2)
C3 0.029(2) 0.020(2) 0.035(2) 0.004(2) 0.001(2) 0.004(2)
C4 0.019(2) 0.022(2) 0.0242(14) 0.000(2) -0.0013(12) 0.000(2)
C5 0.033(2) 0.020(2) 0.033(2) 0.003(2) -0.002(2) -0.003(2)
C6 0.034(2) 0.017(2) 0.034(2) 0.000(2) -0.001(2) 0.003(2)
N1 0.031(2) 0.040(2) 0.032(2) -0.003(2) 0.0063(13) 0.000(2)
O1 0.039(2) 0.040(2) 0.060(2) 0.0126(15) 0.004(2) -0.0014(13)
C7 0.036(2) 0.037(2) 0.036(2) 0.007(2) 0.008(2) 0.008(2)

loop_
_atom_site_label
_atom_site_type_symbol
_atom_site_fract_x
_atom_site_fract_y
_atom_site_fract_z
_atom_site_U_iso_or_equiv
_atom_site_thermal_displace_type
_atom_site_occupancy
_atom_site_calc_flag
_atom_site_refinement_flags
Cl1 Cl 0.95933(13) 0.49618(9) 0.45093(6) 0.0288(3) Uani 1 d .
C1 C 0.3501(5) 0.5096(4) 0.6631(2) 0.0251(8) Uani 1 d .
C2 C 0.4364(7) 0.3803(4) 0.6290(3) 0.0272(9) Uani 1 d .
H2A H 0.3671(7) 0.2953(4) 0.6504(3) 0.033 Uiso 1 calc R
C3 C 0.6223(7) 0.3775(4) 0.5642(3) 0.0278(9) Uani 1 d .
H3A H 0.6810(7) 0.2904(4) 0.5401(3) 0.033 Uiso 1 calc R
C4 C 0.7237(5) 0.5016(4) 0.5341(2) 0.0217(7) Uani 1 d .
C5 C 0.6433(7) 0.6295(4) 0.5690(3) 0.0285(9) Uani 1 d .
H5A H 0.7151(7) 0.7142(4) 0.5491(3) 0.034 Uiso 1 calc R
C6 C 0.4560(8) 0.6319(4) 0.6337(3) 0.0283(8) Uani 1 d .
H6A H 0.3992(8) 0.7193(4) 0.6583(3) 0.034 Uiso 1 calc R
N1 N 0.1555(5) 0.5230(4) 0.7267(2) 0.0344(8) Uani 1 d .
H1A H 0.1241(5) 0.6086(4) 0.7491(2) 0.041 Uiso 1 calc R
O1 O 0.0394(5) 0.2986(3) 0.7446(3) 0.0464(8) Uani 1 d .
C7 C 0.0134(7) 0.4243(4) 0.7573(3) 0.0364(9) Uani 1 d .
H7A H -0.1183(7) 0.4543(4) 0.7918(3) 0.044 Uiso 1 calc R

loop_
_atom_type_symbol
_atom_type_description
_atom_type_scat_dispersion_real
_atom_type_scat_dispersion_imag
_atom_type_scat_source
C C 0.0033 0.0016 'International Tables Vol C Tables 4.2.6.8 and 6.1.1.4'
H H 0.0000 0.0000 'International Tables Vol C Tables 4.2.6.8 and 6.1.1.4'
N N 0.0061 0.0033 'International Tables Vol C Tables 4.2.6.8 and 6.1.1.4'
O O 0.0106 0.0060 'International Tables Vol C Tables 4.2.6.8 and 6.1.1.4'
Cl Cl 0.1484 0.1585 'International Tables Vol C Tables 4.2.6.8 and 6.1.1.4'

loop_
_geom_angle_atom_site_label_1
_geom_angle_atom_site_label_2
_geom_angle_atom_site_label_3
_geom_angle
C6 C1 C2 119.4(3)
C6 C1 N1 117.1(3)
C2 C1 N1 123.5(3)
C3 C2 C1 119.5(3)
C3 C2 H2A 120.3(2)
C1 C2 H2A 120.3(2)
C2 C3 C4 120.0(3)
C2 C3 H3A 120.0(2)
C4 C3 H3A 120.0(2)
C5 C4 C3 121.2(3)
C5 C4 Cl1 119.4(3)
C3 C4 Cl1 119.4(3)
C4 C5 C6 118.6(3)
C4 C5 H5A 120.7(2)
C6 C5 H5A 120.7(2)
C1 C6 C5 121.2(3)
C1 C6 H6A 119.4(2)
C5 C6 H6A 119.4(2)
C7 N1 C1 129.2(3)
C7 N1 H1A 115.4(2)
C1 N1 H1A 115.4(2)
O1 C7 N1 125.1(4)
O1 C7 H7A 117.5(2)
N1 C7 H7A 117.5(2)

loop_
_geom_bond_atom_site_label_1
_geom_bond_atom_site_label_2
_geom_bond_distance
Cl1 C4 1.753(3)
C1 C6 1.381(5)
C1 C2 1.402(5)
C1 N1 1.419(5)
C2 C3 1.377(6)
C2 H2A 0.95
C3 C4 1.384(5)
C3 H3A 0.95
C4 C5 1.380(5)
C5 C6 1.383(6)
C5 H5A 0.95
C6 H6A 0.95
N1 C7 1.334(5)
N1 H1A 0.88
O1 C7 1.218(5)
C7 H7A 0.95

loop_
_geom_torsion_atom_site_label_1
_geom_torsion_atom_site_label_2
_geom_torsion_atom_site_label_3
_geom_torsion_atom_site_label_4
_geom_torsion
C6 C1 C2 C3 -1.7(5)
N1 C1 C2 C3 177.8(3)
C1 C2 C3 C4 0.6(6)
C2 C3 C4 C5 0.8(5)
C2 C3 C4 Cl1 -179.6(3)
C3 C4 C5 C6 -1.0(5)
Cl1 C4 C5 C6 179.4(3)
C2 C1 C6 C5 1.4(5)
N1 C1 C6 C5 -178.1(3)
C4 C5 C6 C1 -0.1(6)
C6 C1 N1 C7 173.6(4)
C2 C1 N1 C7 -5.9(6)
C1 N1 C7 O1 7.9(6)

loop_
_cod_related_entry_id
_cod_related_entry_database
_cod_related_entry_code
1 ChemSpider 16524
